data_2211079
loop_
_publ_author_name
'Lu, Yan-Chang'
'Dai, Hong'
'Zheng, Tong'
'Zhang, Bing-Nan'
'Fang, Jian-Xin'

_publ_section_title
;
 4-Fluoro-<i>N</i>-[4-(pyridin-4-yl)thiazol-2-yl]benzamide
;
_journal_issue 11
_journal_name_full 'Acta Crystallographica Section E'
_journal_page_first o5330
_journal_page_last o5331
_journal_paper_doi 10.1107/S1600536806043704
_journal_volume 62
_journal_year 2006
_chemical_formula_iupac 'C15 H10 F N3 O S'
_chemical_formula_moiety 'C15 H10 F N3 O S'
_chemical_formula_sum 'C15 H10 F N3 O S'
_chemical_formula_weight 299.32
_chemical_name_systematic
;
4-fluoro-N-(4-(pyridin-4-yl)thiazol-2-yl)benzamide
;
_space_group_IT_number 14
_symmetry_cell_setting monoclinic
_symmetry_space_group_name_Hall '-P 2ybc'
_symmetry_space_group_name_H-M 'P 1 21/c 1'
_atom_sites_solution_hydrogens geom
_atom_sites_solution_primary direct
_atom_sites_solution_secondary difmap
_cell_angle_alpha 90.00
_cell_angle_beta 92.838(6)
_cell_angle_gamma 90.00
_cell_formula_units_Z 4
_cell_length_a 8.430(3)
_cell_length_b 13.352(4)
_cell_length_c 11.853(4)
_cell_measurement_reflns_used 1902
_cell_measurement_temperature 294(2)
_cell_measurement_theta_max 24.27
_cell_measurement_theta_min 2.42
_cell_volume 1332.5(8)
_computing_cell_refinement 'SAINT (Bruker, 1999)'
_computing_data_collection 'SMART (Bruker, 1998)'
_computing_data_reduction SAINT
_computing_molecular_graphics 'SHELXTL (Bruker, 1999)'
_computing_publication_material SHELXTL
_computing_structure_refinement 'SHELXL97 (Sheldrick, 1997)'
_computing_structure_solution 'SHELXS97 (Sheldrick, 1997)'
_diffrn_ambient_temperature 294(2)
_diffrn_measured_fraction_theta_full 0.993
_diffrn_measured_fraction_theta_max 0.993
_diffrn_measurement_device_type 'Bruker SMART 1000 CCD'
_diffrn_measurement_method '\f and \w scans'
_diffrn_radiation_monochromator graphite
_diffrn_radiation_source 'fine-focus sealed tube'
_diffrn_radiation_type MoK\a
_diffrn_radiation_wavelength 0.71073
_diffrn_reflns_av_R_equivalents 0.0380
_diffrn_reflns_av_sigmaI/netI 0.0485
_diffrn_reflns_limit_h_max 10
_diffrn_reflns_limit_h_min -7
_diffrn_reflns_limit_k_max 16
_diffrn_reflns_limit_k_min -15
_diffrn_reflns_limit_l_max 9
_diffrn_reflns_limit_l_min -14
_diffrn_reflns_number 7444
_diffrn_reflns_theta_full 26.48
_diffrn_reflns_theta_max 26.48
_diffrn_reflns_theta_min 2.30
_diffrn_standards_decay_% 0
_diffrn_standards_number 0
_exptl_absorpt_coefficient_mu 0.256
_exptl_absorpt_correction_T_max 0.9647
_exptl_absorpt_correction_T_min 0.9437
_exptl_absorpt_correction_type multi-scan
_exptl_absorpt_process_details
;
(SADABS; Sheldrick, 1996)
;
_exptl_crystal_colour colorless
_exptl_crystal_density_diffrn 1.492
_exptl_crystal_density_method 'not measured'
_exptl_crystal_description block
_exptl_crystal_F_000 616
_exptl_crystal_size_max 0.22
_exptl_crystal_size_mid 0.20
_exptl_crystal_size_min 0.12
_refine_diff_density_max 0.170
_refine_diff_density_min -0.274
_refine_ls_extinction_method none
_refine_ls_goodness_of_fit_ref 1.008
_refine_ls_hydrogen_treatment constr
_refine_ls_matrix_type full
_refine_ls_number_parameters 190
_refine_ls_number_reflns 2744
_refine_ls_number_restraints 0
_refine_ls_restrained_S_all 1.008
_refine_ls_R_factor_all 0.0761
_refine_ls_R_factor_gt 0.0405
_refine_ls_shift/su_max 0.002
_refine_ls_shift/su_mean 0.000
_refine_ls_structure_factor_coef Fsqd
_refine_ls_weighting_details 'calc w=1/[\s^2^(Fo^2^)+(0.0498P)^2^] where P=(Fo^2^+2Fc^2^)/3'
_refine_ls_weighting_scheme calc
_refine_ls_wR_factor_gt 0.0884
_refine_ls_wR_factor_ref 0.1024
_reflns_number_gt 1809
_reflns_number_total 2744
_reflns_threshold_expression >2\s(I)
_cod_data_source_file is2092.cif
_cod_data_source_block I
_cod_original_sg_symbol_Hall -P2ybc
_cod_original_sg_symbol_H-M 'P 21/c'
_cod_database_code 2211079
_cod_database_fobs_code 2211079

loop_
_symmetry_equiv_pos_as_xyz
'x, y, z'
'-x, y+1/2, -z+1/2'
'-x, -y, -z'
'x, -y-1/2, z-1/2'

loop_
_atom_site_type_symbol
_atom_site_label
_atom_site_fract_x
_atom_site_fract_y
_atom_site_fract_z
_atom_site_U_iso_or_equiv
_atom_site_adp_type
_atom_site_calc_flag
_atom_site_refinement_flags
_atom_site_occupancy
S S1 0.72252(7) -0.04849(4) 1.09421(4) 0.04088(19) Uani d . 1
F F1 0.23928(19) 0.51387(10) 0.95423(11) 0.0692(5) Uani d . 1
O O1 0.56355(19) 0.12162(11) 1.14055(12) 0.0492(4) Uani d . 1
N N1 1.1545(2) -0.25621(13) 0.68833(14) 0.0420(5) Uani d . 1
N N2 0.82453(19) -0.00505(12) 0.89854(13) 0.0352(4) Uani d . 1
N N3 0.6855(2) 0.12762(12) 0.97554(13) 0.0375(4) Uani d . 1
H H3 0.7102 0.1651 0.9201 0.045 Uiso calc R 1
C C1 0.9654(2) -0.15679(14) 0.84179(16) 0.0334(5) Uani d . 1
C C2 1.0122(3) -0.11045(15) 0.74430(16) 0.0395(5) Uani d . 1
H H2 0.9807 -0.0451 0.7277 0.047 Uiso calc R 1
C C3 1.1063(3) -0.16239(16) 0.67184(17) 0.0422(5) Uani d . 1
H H3A 1.1378 -0.1295 0.6075 0.051 Uiso calc R 1
C C4 1.1070(3) -0.30079(16) 0.78135(19) 0.0460(6) Uani d . 1
H H4 1.1381 -0.3667 0.7948 0.055 Uiso calc R 1
C C5 1.0143(3) -0.25495(16) 0.85882(18) 0.0447(6) Uani d . 1
H H5 0.9848 -0.2898 0.9224 0.054 Uiso calc R 1
C C6 0.8716(2) -0.10238(14) 0.92352(16) 0.0340(5) Uani d . 1
C C7 0.8263(2) -0.13682(15) 1.02476(16) 0.0389(5) Uani d . 1
H H7 0.8490 -0.2006 1.0527 0.047 Uiso calc R 1
C C8 0.7458(2) 0.03127(14) 0.98046(16) 0.0337(5) Uani d . 1
C C9 0.5889(2) 0.16659(15) 1.05381(17) 0.0363(5) Uani d . 1
C C10 0.5099(2) 0.26391(15) 1.02490(16) 0.0357(5) Uani d . 1
C C11 0.4320(3) 0.31341(16) 1.10943(17) 0.0478(6) Uani d . 1
H H11 0.4400 0.2888 1.1829 0.057 Uiso calc R 1
C C12 0.3434(3) 0.39816(17) 1.08610(18) 0.0532(6) Uani d . 1
H H12 0.2932 0.4317 1.1431 0.064 Uiso calc R 1
C C13 0.3310(3) 0.43172(16) 0.97740(19) 0.0469(6) Uani d . 1
C C14 0.4064(3) 0.38651(16) 0.89139(17) 0.0437(6) Uani d . 1
H H14 0.3973 0.4119 0.8183 0.052 Uiso calc R 1
C C15 0.4964(2) 0.30235(15) 0.91592(16) 0.0387(5) Uani d . 1
H H15 0.5489 0.2708 0.8586 0.046 Uiso calc R 1

loop_
_atom_site_aniso_label
_atom_site_aniso_U_11
_atom_site_aniso_U_22
_atom_site_aniso_U_33
_atom_site_aniso_U_12
_atom_site_aniso_U_13
_atom_site_aniso_U_23
S1 0.0478(4) 0.0425(3) 0.0333(3) -0.0026(3) 0.0115(2) 0.0009(2)
F1 0.0910(12) 0.0590(9) 0.0576(9) 0.0324(8) 0.0046(8) -0.0004(7)
O1 0.0604(10) 0.0518(10) 0.0369(8) 0.0075(8) 0.0167(7) 0.0052(7)
N1 0.0460(12) 0.0372(10) 0.0439(11) -0.0032(9) 0.0136(9) -0.0039(8)
N2 0.0371(10) 0.0355(10) 0.0340(9) -0.0021(8) 0.0105(8) 0.0003(7)
N3 0.0429(11) 0.0343(10) 0.0367(10) -0.0017(8) 0.0137(8) 0.0009(8)
C1 0.0318(11) 0.0335(11) 0.0348(11) -0.0042(9) 0.0026(9) -0.0027(9)
C2 0.0472(13) 0.0325(11) 0.0393(12) 0.0010(10) 0.0075(10) 0.0013(9)
C3 0.0518(14) 0.0370(12) 0.0390(12) -0.0048(11) 0.0143(10) 0.0017(10)
C4 0.0529(15) 0.0339(12) 0.0521(14) 0.0051(11) 0.0109(11) 0.0010(11)
C5 0.0545(15) 0.0398(12) 0.0410(12) -0.0008(11) 0.0141(11) 0.0042(10)
C6 0.0344(12) 0.0325(11) 0.0354(11) -0.0055(9) 0.0053(9) -0.0020(9)
C7 0.0417(13) 0.0369(12) 0.0386(12) -0.0020(10) 0.0074(10) 0.0007(10)
C8 0.0326(11) 0.0332(11) 0.0359(11) -0.0076(9) 0.0067(9) -0.0018(9)
C9 0.0360(12) 0.0407(12) 0.0326(11) -0.0040(10) 0.0061(9) -0.0045(9)
C10 0.0373(12) 0.0378(12) 0.0324(11) -0.0033(10) 0.0056(9) -0.0060(9)
C11 0.0624(16) 0.0530(14) 0.0286(11) 0.0081(13) 0.0095(11) -0.0020(10)
C12 0.0697(17) 0.0536(15) 0.0373(13) 0.0164(13) 0.0127(11) -0.0094(11)
C13 0.0522(15) 0.0416(13) 0.0469(14) 0.0082(11) 0.0024(11) -0.0014(10)
C14 0.0509(14) 0.0483(14) 0.0325(12) 0.0005(12) 0.0061(10) -0.0015(10)
C15 0.0411(13) 0.0438(12) 0.0321(11) -0.0001(11) 0.0107(9) -0.0075(10)

loop_
_atom_type_symbol
_atom_type_description
_atom_type_scat_dispersion_real
_atom_type_scat_dispersion_imag
_atom_type_scat_source
C C 0.0033 0.0016 'International Tables Vol C Tables 4.2.6.8 and 6.1.1.4'
H H 0.0000 0.0000 'International Tables Vol C Tables 4.2.6.8 and 6.1.1.4'
N N 0.0061 0.0033 'International Tables Vol C Tables 4.2.6.8 and 6.1.1.4'
O O 0.0106 0.0060 'International Tables Vol C Tables 4.2.6.8 and 6.1.1.4'
F F 0.0171 0.0103 'International Tables Vol C Tables 4.2.6.8 and 6.1.1.4'
S S 0.1246 0.1234 'International Tables Vol C Tables 4.2.6.8 and 6.1.1.4'

loop_
_geom_angle_atom_site_label_1
_geom_angle_atom_site_label_2
_geom_angle_atom_site_label_3
_geom_angle
_geom_angle_publ_flag
C7 S1 C8 88.21(10) no
C3 N1 C4 116.14(18) ?
C8 N2 C6 110.01(16) ?
C9 N3 C8 123.73(17) no
C9 N3 H3 118.1 ?
C8 N3 H3 118.1 ?
C5 C1 C2 116.68(19) ?
C5 C1 C6 122.45(18) ?
C2 C1 C6 120.86(18) ?
C3 C2 C1 119.31(19) ?
C3 C2 H2 120.3 ?
C1 C2 H2 120.3 ?
N1 C3 C2 124.19(19) ?
N1 C3 H3A 117.9 ?
C2 C3 H3A 117.9 ?
N1 C4 C5 123.8(2) ?
N1 C4 H4 118.1 ?
C5 C4 H4 118.1 ?
C4 C5 C1 119.8(2) ?
C4 C5 H5 120.1 ?
C1 C5 H5 120.1 ?
C7 C6 N2 114.61(18) ?
C7 C6 C1 126.74(19) ?
N2 C6 C1 118.64(17) ?
C6 C7 S1 111.47(16) ?
C6 C7 H7 124.3 ?
S1 C7 H7 124.3 ?
N2 C8 N3 121.11(17) ?
N2 C8 S1 115.70(15) ?
N3 C8 S1 123.19(15) ?
O1 C9 N3 121.34(19) ?
O1 C9 C10 121.86(18) no
N3 C9 C10 116.72(17) no
C15 C10 C11 118.30(19) ?
C15 C10 C9 123.38(17) ?
C11 C10 C9 117.99(18) ?
C12 C11 C10 121.1(2) ?
C12 C11 H11 119.5 ?
C10 C11 H11 119.5 ?
C13 C12 C11 118.4(2) ?
C13 C12 H12 120.8 ?
C11 C12 H12 120.8 ?
F1 C13 C12 118.1(2) ?
F1 C13 C14 119.0(2) ?
C12 C13 C14 122.9(2) ?
C13 C14 C15 118.3(2) ?
C13 C14 H14 120.9 ?
C15 C14 H14 120.9 ?
C14 C15 C10 121.07(19) ?
C14 C15 H15 119.5 ?
C10 C15 H15 119.5 ?

loop_
_geom_bond_atom_site_label_1
_geom_bond_atom_site_label_2
_geom_bond_distance
_geom_bond_publ_flag
S1 C7 1.704(2) no
S1 C8 1.737(2) no
F1 C13 1.362(2) no
O1 C9 1.219(2) no
N1 C3 1.328(3) ?
N1 C4 1.332(3) ?
N2 C8 1.297(2) no
N2 C6 1.386(3) no
N3 C9 1.367(3) no
N3 C8 1.384(2) no
N3 H3 0.8600 no
C1 C5 1.386(3) ?
C1 C2 1.385(3) ?
C1 C6 1.472(3) ?
C2 C3 1.384(3) ?
C2 H2 0.9300 ?
C3 H3A 0.9300 ?
C4 C5 1.378(3) ?
C4 H4 0.9300 ?
C5 H5 0.9300 ?
C6 C7 1.357(3) ?
C7 H7 0.9300 ?
C9 C10 1.492(3) ?
C10 C15 1.389(3) ?
C10 C11 1.392(3) ?
C11 C12 1.376(3) ?
C11 H11 0.9300 ?
C12 C13 1.363(3) ?
C12 H12 0.9300 ?
C13 C14 1.368(3) ?
C14 C15 1.379(3) ?
C14 H14 0.9300 ?
C15 H15 0.9300 ?

loop_
_geom_hbond_atom_site_label_D
_geom_hbond_atom_site_label_H
_geom_hbond_atom_site_label_A
_geom_hbond_site_symmetry_A
_geom_hbond_distance_DH
_geom_hbond_distance_HA
_geom_hbond_distance_DA
_geom_hbond_angle_DHA
N3 H3 N1 2_756 0.86 2.05 2.873(2) 160
C15 H15 N1 2_756 0.93 2.61 3.340(2) 136

loop_
_geom_torsion_atom_site_label_1
_geom_torsion_atom_site_label_2
_geom_torsion_atom_site_label_3
_geom_torsion_atom_site_label_4
_geom_torsion
C5 C1 C2 C3 -1.5(3)
C6 C1 C2 C3 177.13(19)
C4 N1 C3 C2 0.0(3)
C1 C2 C3 N1 1.0(3)
C3 N1 C4 C5 -0.6(3)
N1 C4 C5 C1 0.1(4)
C2 C1 C5 C4 1.0(3)
C6 C1 C5 C4 -177.60(19)
C8 N2 C6 C7 0.0(2)
C8 N2 C6 C1 -178.94(17)
C5 C1 C6 C7 2.7(3)
C2 C1 C6 C7 -175.9(2)
C5 C1 C6 N2 -178.56(19)
C2 C1 C6 N2 2.9(3)
N2 C6 C7 S1 -0.2(2)
C1 C6 C7 S1 178.67(16)
C8 S1 C7 C6 0.21(16)
C6 N2 C8 N3 -179.84(17)
C6 N2 C8 S1 0.2(2)
C9 N3 C8 N2 173.43(18)
C9 N3 C8 S1 -6.6(3)
C7 S1 C8 N2 -0.23(17)
C7 S1 C8 N3 179.79(17)
C8 N3 C9 O1 8.1(3)
C8 N3 C9 C10 -168.78(17)
O1 C9 C10 C15 -160.0(2)
N3 C9 C10 C15 16.9(3)
O1 C9 C10 C11 13.3(3)
N3 C9 C10 C11 -169.80(18)
C15 C10 C11 C12 0.2(3)
C9 C10 C11 C12 -173.4(2)
C10 C11 C12 C13 1.2(4)
C11 C12 C13 F1 178.1(2)
C11 C12 C13 C14 -1.9(4)
F1 C13 C14 C15 -178.81(19)
C12 C13 C14 C15 1.2(4)
C13 C14 C15 C10 0.3(3)
C11 C10 C15 C14 -0.9(3)
C9 C10 C15 C14 172.3(2)

loop_
_cod_related_entry_id
_cod_related_entry_database
_cod_related_entry_code
1 ChemSpider 1762811
